data_7030994
loop_
_publ_author_name
'Adler Ya\~nez, Ra\'ul A'
'Kehr, Gerald'
'Daniliuc, Constantin G.'
'Schirmer, Birgitta'
'Erker, Gerhard'

_publ_section_title
;
 Formation of a dihydroborole by catalytic isomerization of a
 divinylborane.
;
_journal_issue 28
_journal_name_full 'Dalton transactions (Cambridge, England : 2003)'
_journal_page_first 10794
_journal_page_last 10800
_journal_paper_doi 10.1039/c4dt01423e
_journal_volume 43
_journal_year 2014
_chemical_formula_sum 'C16 H16 B N'
_chemical_formula_weight 233.11
_chemical_name_systematic
; 
 ? 
;
_space_group_IT_number 14
_symmetry_cell_setting monoclinic
_symmetry_space_group_name_Hall '-P 2ybc'
_symmetry_space_group_name_H-M 'P 1 21/c 1'
_atom_sites_solution_hydrogens geom
_atom_sites_solution_primary direct
_atom_sites_solution_secondary difmap
_audit_creation_method SHELXL-97
_cell_angle_alpha 90.00
_cell_angle_beta 96.163(2)
_cell_angle_gamma 90.00
_cell_formula_units_Z 8
_cell_length_a 8.7384(3)
_cell_length_b 16.7458(6)
_cell_length_c 18.9805(7)
_cell_measurement_reflns_used 4739
_cell_measurement_temperature 223(2)
_cell_measurement_theta_max 68.25
_cell_measurement_theta_min 0.88
_cell_volume 2761.39(17)
_computing_cell_refinement 'Collect (Nonius B.V., 1998)'
_computing_data_collection 'Collect (Nonius B.V., 1998)'
_computing_data_reduction 'Denzo-SMN (Otwinowski & Minor, 1997)'
_computing_molecular_graphics 'XP (BrukerAXS, 2000)'
_computing_publication_material 'SHELXL-97 (Sheldrick, 1997)'
_computing_structure_refinement 'SHELXL-97 (Sheldrick, 1997)'
_computing_structure_solution 'SHELXS-97 (Sheldrick, 1990)'
_diffrn_ambient_temperature 223(2)
_diffrn_measured_fraction_theta_full 0.968
_diffrn_measured_fraction_theta_max 0.968
_diffrn_measurement_device_type 'Nonius KappaCCD APEXII'
_diffrn_measurement_method '\w and \f scans'
_diffrn_radiation_monochromator graphite
_diffrn_radiation_source 'fine-focus sealed tube'
_diffrn_radiation_type CuK\a
_diffrn_radiation_wavelength 1.54178
_diffrn_reflns_av_R_equivalents 0.056
_diffrn_reflns_av_sigmaI/netI 0.0276
_diffrn_reflns_limit_h_max 10
_diffrn_reflns_limit_h_min 0
_diffrn_reflns_limit_k_max 19
_diffrn_reflns_limit_k_min 0
_diffrn_reflns_limit_l_max 22
_diffrn_reflns_limit_l_min -22
_diffrn_reflns_number 24587
_diffrn_reflns_theta_full 67.35
_diffrn_reflns_theta_max 67.35
_diffrn_reflns_theta_min 3.53
_exptl_absorpt_coefficient_mu 0.482
_exptl_absorpt_correction_T_max 0.9670
_exptl_absorpt_correction_T_min 0.8849
_exptl_absorpt_correction_type multi-scan
_exptl_absorpt_process_details 'Denzo (Otwinowski, Borek, Majewski & Minor, 2003)'
_exptl_crystal_colour colourless
_exptl_crystal_density_diffrn 1.121
_exptl_crystal_density_method 'not measured'
_exptl_crystal_description prism
_exptl_crystal_F_000 992
_exptl_crystal_size_max 0.26
_exptl_crystal_size_mid 0.12
_exptl_crystal_size_min 0.07
_refine_diff_density_max 0.096
_refine_diff_density_min -0.142
_refine_diff_density_rms 0.029
_refine_ls_extinction_method none
_refine_ls_goodness_of_fit_ref 1.037
_refine_ls_hydrogen_treatment constr
_refine_ls_matrix_type full
_refine_ls_number_parameters 325
_refine_ls_number_reflns 4809
_refine_ls_number_restraints 0
_refine_ls_restrained_S_all 1.037
_refine_ls_R_factor_all 0.0578
_refine_ls_R_factor_gt 0.0424
_refine_ls_shift/su_max 0.000
_refine_ls_shift/su_mean 0.000
_refine_ls_structure_factor_coef Fsqd
_refine_ls_weighting_details 'calc w=1/[\s^2^(Fo^2^)+(0.0531P)^2^+0.4778P] where P=(Fo^2^+2Fc^2^)/3'
_refine_ls_weighting_scheme calc
_refine_ls_wR_factor_gt 0.1069
_refine_ls_wR_factor_ref 0.1184
_reflns_number_gt 3697
_reflns_number_total 4809
_reflns_threshold_expression >2sigma(I)
_cod_data_source_file c4dt01423e2.cif
_cod_data_source_block erk7178
_cod_depositor_comments 'Adding full bibliography for 7030994--7030997.cif.'
_cod_original_sg_symbol_H-M P21/c
_cod_database_code 7030994

loop_
_symmetry_equiv_pos_as_xyz
'x, y, z'
'-x, y+1/2, -z+1/2'
'-x, -y, -z'
'x, -y-1/2, z-1/2'

loop_
_atom_site_label
_atom_site_type_symbol
_atom_site_fract_x
_atom_site_fract_y
_atom_site_fract_z
_atom_site_U_iso_or_equiv
_atom_site_adp_type
_atom_site_occupancy
_atom_site_symmetry_multiplicity
_atom_site_calc_flag
_atom_site_refinement_flags
N1A N 0.43067(13) 0.55317(7) 0.36564(6) 0.0473(3) Uani 1 1 d .
B1A B 0.2865(2) 0.53235(11) 0.38814(8) 0.0492(4) Uani 1 1 d .
C1A C 0.24914(17) 0.44310(10) 0.40236(8) 0.0546(4) Uani 1 1 d .
H1A H 0.2985 0.4040 0.3774 0.066 Uiso 1 1 calc R
C2A C 0.1534(2) 0.41851(11) 0.44686(10) 0.0670(5) Uani 1 1 d .
H2A1 H 0.1019 0.4559 0.4728 0.080 Uiso 1 1 calc R
H2A2 H 0.1365 0.3636 0.4527 0.080 Uiso 1 1 calc R
C3A C 0.16800(18) 0.60037(10) 0.39710(8) 0.0551(4) Uani 1 1 d .
H3A H 0.2080 0.6511 0.4097 0.066 Uiso 1 1 calc R
C4A C 0.0165(2) 0.59303(12) 0.38862(9) 0.0663(5) Uani 1 1 d .
H4A1 H -0.0286 0.5434 0.3761 0.080 Uiso 1 1 calc R
H4A2 H -0.0461 0.6375 0.3952 0.080 Uiso 1 1 calc R
C11A C 0.55433(16) 0.49769(8) 0.35901(8) 0.0464(3) Uani 1 1 d .
C12A C 0.61903(18) 0.49281(9) 0.29563(8) 0.0546(4) Uani 1 1 d .
H12A H 0.5811 0.5251 0.2572 0.066 Uiso 1 1 calc R
C13A C 0.73900(19) 0.44067(10) 0.28861(9) 0.0603(4) Uani 1 1 d .
H13A H 0.7820 0.4375 0.2454 0.072 Uiso 1 1 calc R
C14A C 0.79587(19) 0.39327(10) 0.34468(9) 0.0586(4) Uani 1 1 d .
H14A H 0.8777 0.3579 0.3399 0.070 Uiso 1 1 calc R
C15A C 0.73225(19) 0.39796(10) 0.40774(9) 0.0591(4) Uani 1 1 d .
H15A H 0.7706 0.3656 0.4461 0.071 Uiso 1 1 calc R
C16A C 0.61195(18) 0.45016(9) 0.41500(8) 0.0541(4) Uani 1 1 d .
H16A H 0.5694 0.4532 0.4583 0.065 Uiso 1 1 calc R
C21A C 0.46445(16) 0.63393(9) 0.34581(8) 0.0475(3) Uani 1 1 d .
C22A C 0.57728(19) 0.67704(10) 0.38579(9) 0.0585(4) Uani 1 1 d .
H22A H 0.6337 0.6533 0.4253 0.070 Uiso 1 1 calc R
C23A C 0.6073(2) 0.75502(11) 0.36774(10) 0.0690(5) Uani 1 1 d .
H23A H 0.6842 0.7841 0.3950 0.083 Uiso 1 1 calc R
C24A C 0.5252(2) 0.79031(10) 0.31004(10) 0.0669(5) Uani 1 1 d .
H24A H 0.5443 0.8437 0.2984 0.080 Uiso 1 1 calc R
C25A C 0.4149(2) 0.74686(11) 0.26954(10) 0.0668(5) Uani 1 1 d .
H25A H 0.3597 0.7704 0.2296 0.080 Uiso 1 1 calc R
C26A C 0.38466(19) 0.66866(10) 0.28710(9) 0.0587(4) Uani 1 1 d .
H26A H 0.3096 0.6392 0.2590 0.070 Uiso 1 1 calc R
N1B N 0.08172(14) 0.54821(7) 0.12080(6) 0.0491(3) Uani 1 1 d .
B1B B 0.2253(2) 0.56867(11) 0.09717(9) 0.0515(4) Uani 1 1 d .
C1B C 0.34360(19) 0.50070(10) 0.08852(9) 0.0594(4) Uani 1 1 d .
H1B H 0.3040 0.4502 0.0749 0.071 Uiso 1 1 calc R
C2B C 0.4948(2) 0.50805(12) 0.09869(10) 0.0693(5) Uani 1 1 d .
H2B1 H 0.5393 0.5576 0.1124 0.083 Uiso 1 1 calc R
H2B2 H 0.5580 0.4638 0.0923 0.083 Uiso 1 1 calc R
C3B C 0.26032(18) 0.65764(10) 0.08069(9) 0.0594(4) Uani 1 1 d .
H3B H 0.2070 0.6973 0.1033 0.071 Uiso 1 1 calc R
C4B C 0.3599(2) 0.68118(12) 0.03715(10) 0.0708(5) Uani 1 1 d .
H4B1 H 0.4152 0.6432 0.0137 0.085 Uiso 1 1 calc R
H4B2 H 0.3753 0.7360 0.0297 0.085 Uiso 1 1 calc R
C11B C 0.04750(16) 0.46840(9) 0.14315(7) 0.0470(3) Uani 1 1 d .
C12B C -0.06957(18) 0.42492(10) 0.10594(8) 0.0546(4) Uani 1 1 d .
H12B H -0.1273 0.4476 0.0663 0.066 Uiso 1 1 calc R
C13B C -0.1017(2) 0.34834(10) 0.12701(9) 0.0617(4) Uani 1 1 d .
H13B H -0.1811 0.3191 0.1015 0.074 Uiso 1 1 calc R
C14B C -0.01799(19) 0.31452(10) 0.18510(9) 0.0599(4) Uani 1 1 d .
H14B H -0.0392 0.2621 0.1990 0.072 Uiso 1 1 calc R
C15B C 0.0968(2) 0.35807(10) 0.22262(9) 0.0605(4) Uani 1 1 d .
H15B H 0.1532 0.3355 0.2627 0.073 Uiso 1 1 calc R
C16B C 0.13007(18) 0.43482(9) 0.20194(8) 0.0548(4) Uani 1 1 d .
H16B H 0.2088 0.4641 0.2279 0.066 Uiso 1 1 calc R
C21B C -0.04223(17) 0.60395(9) 0.12633(8) 0.0483(3) Uani 1 1 d .
C22B C -0.09969(18) 0.61462(9) 0.19104(8) 0.0547(4) Uani 1 1 d .
H22B H -0.0569 0.5860 0.2310 0.066 Uiso 1 1 calc R
C23B C -0.21955(19) 0.66709(10) 0.19706(9) 0.0605(4) Uani 1 1 d .
H23B H -0.2577 0.6741 0.2411 0.073 Uiso 1 1 calc R
C24B C -0.28324(19) 0.70915(10) 0.13898(10) 0.0617(4) Uani 1 1 d .
H24B H -0.3648 0.7449 0.1431 0.074 Uiso 1 1 calc R
C25B C -0.22654(19) 0.69848(10) 0.07462(10) 0.0637(4) Uani 1 1 d .
H25B H -0.2697 0.7273 0.0348 0.076 Uiso 1 1 calc R
C26B C -0.10669(18) 0.64582(10) 0.06793(8) 0.0570(4) Uani 1 1 d .
H26B H -0.0694 0.6386 0.0237 0.068 Uiso 1 1 calc R

loop_
_atom_site_aniso_label
_atom_site_aniso_U_11
_atom_site_aniso_U_22
_atom_site_aniso_U_33
_atom_site_aniso_U_23
_atom_site_aniso_U_13
_atom_site_aniso_U_12
N1A 0.0489(7) 0.0448(7) 0.0486(7) -0.0003(5) 0.0078(5) 0.0014(5)
B1A 0.0503(10) 0.0556(10) 0.0415(9) -0.0023(7) 0.0043(7) -0.0013(8)
C1A 0.0522(9) 0.0523(9) 0.0589(9) -0.0033(7) 0.0042(7) -0.0006(7)
C2A 0.0637(11) 0.0594(10) 0.0789(12) 0.0130(9) 0.0124(9) -0.0022(8)
C3A 0.0555(10) 0.0555(9) 0.0557(9) 0.0012(7) 0.0125(7) 0.0010(7)
C4A 0.0566(10) 0.0710(11) 0.0724(11) 0.0123(9) 0.0124(8) 0.0085(8)
C11A 0.0456(8) 0.0445(8) 0.0496(8) -0.0043(6) 0.0075(6) -0.0020(6)
C12A 0.0618(10) 0.0521(9) 0.0512(8) -0.0008(7) 0.0124(7) 0.0000(7)
C13A 0.0647(10) 0.0577(10) 0.0615(10) -0.0101(8) 0.0212(8) -0.0017(8)
C14A 0.0514(9) 0.0529(9) 0.0719(11) -0.0109(8) 0.0081(8) 0.0025(7)
C15A 0.0592(10) 0.0557(10) 0.0614(10) -0.0009(7) 0.0019(8) 0.0060(8)
C16A 0.0553(9) 0.0593(9) 0.0479(8) -0.0018(7) 0.0070(7) 0.0046(7)
C21A 0.0475(8) 0.0465(8) 0.0499(8) 0.0006(6) 0.0113(6) 0.0035(6)
C22A 0.0615(10) 0.0565(10) 0.0568(9) -0.0003(7) 0.0035(7) -0.0035(8)
C23A 0.0742(12) 0.0570(10) 0.0766(12) -0.0079(9) 0.0114(9) -0.0132(9)
C24A 0.0729(11) 0.0475(10) 0.0842(12) 0.0071(9) 0.0262(10) 0.0035(8)
C25A 0.0650(11) 0.0618(11) 0.0742(11) 0.0171(9) 0.0107(9) 0.0125(9)
C26A 0.0548(9) 0.0588(10) 0.0621(10) 0.0053(8) 0.0037(7) 0.0019(8)
N1B 0.0503(7) 0.0479(7) 0.0498(7) -0.0001(5) 0.0080(5) 0.0024(6)
B1B 0.0496(10) 0.0586(11) 0.0458(9) -0.0047(8) 0.0035(7) -0.0023(8)
C1B 0.0582(10) 0.0593(10) 0.0625(10) -0.0058(8) 0.0147(8) -0.0034(8)
C2B 0.0570(10) 0.0725(12) 0.0796(12) 0.0021(9) 0.0130(9) 0.0048(9)
C3B 0.0537(9) 0.0609(10) 0.0630(10) -0.0014(8) 0.0035(8) -0.0040(8)
C4B 0.0632(11) 0.0705(12) 0.0782(12) 0.0139(9) 0.0052(9) -0.0076(9)
C11B 0.0476(8) 0.0473(8) 0.0477(8) -0.0016(6) 0.0120(6) 0.0033(7)
C12B 0.0563(9) 0.0563(9) 0.0511(8) -0.0034(7) 0.0049(7) 0.0000(7)
C13B 0.0633(10) 0.0550(10) 0.0672(10) -0.0091(8) 0.0089(8) -0.0077(8)
C14B 0.0673(11) 0.0450(9) 0.0696(10) -0.0011(8) 0.0177(8) 0.0039(8)
C15B 0.0637(10) 0.0565(10) 0.0615(10) 0.0048(8) 0.0073(8) 0.0110(8)
C16B 0.0536(9) 0.0525(9) 0.0574(9) 0.0003(7) 0.0030(7) 0.0020(7)
C21B 0.0482(8) 0.0458(8) 0.0510(8) -0.0017(6) 0.0058(6) -0.0016(6)
C22B 0.0620(10) 0.0519(9) 0.0511(8) -0.0015(7) 0.0097(7) 0.0015(7)
C23B 0.0652(10) 0.0527(9) 0.0660(10) -0.0094(8) 0.0182(8) -0.0007(8)
C24B 0.0531(9) 0.0499(9) 0.0824(12) -0.0068(8) 0.0083(8) 0.0022(7)
C25B 0.0591(10) 0.0584(10) 0.0719(11) 0.0093(8) -0.0004(8) 0.0027(8)
C26B 0.0576(9) 0.0617(10) 0.0518(9) 0.0036(7) 0.0063(7) 0.0008(8)

loop_
_atom_type_symbol
_atom_type_description
_atom_type_scat_dispersion_real
_atom_type_scat_dispersion_imag
_atom_type_scat_source
C C 0.0181 0.0091 'International Tables Vol C Tables 4.2.6.8 and 6.1.1.4'
H H 0.0000 0.0000 'International Tables Vol C Tables 4.2.6.8 and 6.1.1.4'
B B 0.0090 0.0039 'International Tables Vol C Tables 4.2.6.8 and 6.1.1.4'
N N 0.0311 0.0180 'International Tables Vol C Tables 4.2.6.8 and 6.1.1.4'

loop_
_geom_angle_atom_site_label_1
_geom_angle_atom_site_label_2
_geom_angle_atom_site_label_3
_geom_angle
B1A N1A C11A 124.56(13)
B1A N1A C21A 121.53(12)
C11A N1A C21A 113.90(11)
N1A B1A C1A 119.85(14)
N1A B1A C3A 118.37(14)
C1A B1A C3A 121.78(14)
C2A C1A B1A 124.74(16)
C2A C1A H1A 117.6
B1A C1A H1A 117.6
C1A C2A H2A1 120.0
C1A C2A H2A2 120.0
H2A1 C2A H2A2 120.0
C4A C3A B1A 125.89(16)
C4A C3A H3A 117.1
B1A C3A H3A 117.1
C3A C4A H4A1 120.0
C3A C4A H4A2 120.0
H4A1 C4A H4A2 120.0
C16A C11A C12A 119.07(14)
C16A C11A N1A 121.34(13)
C12A C11A N1A 119.59(13)
C13A C12A C11A 120.37(15)
C13A C12A H12A 119.8
C11A C12A H12A 119.8
C14A C13A C12A 120.28(15)
C14A C13A H13A 119.9
C12A C13A H13A 119.9
C15A C14A C13A 119.59(15)
C15A C14A H14A 120.2
C13A C14A H14A 120.2
C14A C15A C16A 120.31(16)
C14A C15A H15A 119.8
C16A C15A H15A 119.8
C11A C16A C15A 120.38(15)
C11A C16A H16A 119.8
C15A C16A H16A 119.8
C26A C21A C22A 119.53(15)
C26A C21A N1A 120.43(13)
C22A C21A N1A 120.04(13)
C21A C22A C23A 120.05(16)
C21A C22A H22A 120.0
C23A C22A H22A 120.0
C24A C23A C22A 120.42(17)
C24A C23A H23A 119.8
C22A C23A H23A 119.8
C25A C24A C23A 119.47(16)
C25A C24A H24A 120.3
C23A C24A H24A 120.3
C24A C25A C26A 120.46(16)
C24A C25A H25A 119.8
C26A C25A H25A 119.8
C21A C26A C25A 120.06(16)
C21A C26A H26A 120.0
C25A C26A H26A 120.0
B1B N1B C21B 124.27(13)
B1B N1B C11B 122.32(12)
C21B N1B C11B 113.39(11)
N1B B1B C1B 118.44(15)
N1B B1B C3B 119.58(15)
C1B B1B C3B 121.98(14)
C2B C1B B1B 125.55(16)
C2B C1B H1B 117.2
B1B C1B H1B 117.2
C1B C2B H2B1 120.0
C1B C2B H2B2 120.0
H2B1 C2B H2B2 120.0
C4B C3B B1B 124.52(17)
C4B C3B H3B 117.7
B1B C3B H3B 117.7
C3B C4B H4B1 120.0
C3B C4B H4B2 120.0
H4B1 C4B H4B2 120.0
C16B C11B C12B 119.39(14)
C16B C11B N1B 120.50(13)
C12B C11B N1B 120.12(13)
C13B C12B C11B 120.14(15)
C13B C12B H12B 119.9
C11B C12B H12B 119.9
C14B C13B C12B 120.44(16)
C14B C13B H13B 119.8
C12B C13B H13B 119.8
C15B C14B C13B 119.43(16)
C15B C14B H14B 120.3
C13B C14B H14B 120.3
C14B C15B C16B 120.62(16)
C14B C15B H15B 119.7
C16B C15B H15B 119.7
C11B C16B C15B 119.97(15)
C11B C16B H16B 120.0
C15B C16B H16B 120.0
C26B C21B C22B 119.38(14)
C26B C21B N1B 121.02(13)
C22B C21B N1B 119.59(13)
C23B C22B C21B 120.32(15)
C23B C22B H22B 119.8
C21B C22B H22B 119.8
C24B C23B C22B 120.33(16)
C24B C23B H23B 119.8
C22B C23B H23B 119.8
C23B C24B C25B 119.43(16)
C23B C24B H24B 120.3
C25B C24B H24B 120.3
C24B C25B C26B 120.73(16)
C24B C25B H25B 119.6
C26B C25B H25B 119.6
C21B C26B C25B 119.81(15)
C21B C26B H26B 120.1
C25B C26B H26B 120.1

loop_
_geom_bond_atom_site_label_1
_geom_bond_atom_site_label_2
_geom_bond_distance
N1A B1A 1.416(2)
N1A C11A 1.4408(18)
N1A C21A 1.4427(18)
B1A C1A 1.559(2)
B1A C3A 1.561(2)
C1A C2A 1.317(2)
C1A H1A 0.9400
C2A H2A1 0.9400
C2A H2A2 0.9400
C3A C4A 1.322(2)
C3A H3A 0.9400
C4A H4A1 0.9400
C4A H4A2 0.9400
C11A C16A 1.379(2)
C11A C12A 1.385(2)
C12A C13A 1.382(2)
C12A H12A 0.9400
C13A C14A 1.377(2)
C13A H13A 0.9400
C14A C15A 1.375(2)
C14A H14A 0.9400
C15A C16A 1.385(2)
C15A H15A 0.9400
C16A H16A 0.9400
C21A C26A 1.378(2)
C21A C22A 1.382(2)
C22A C23A 1.382(2)
C22A H22A 0.9400
C23A C24A 1.376(3)
C23A H23A 0.9400
C24A C25A 1.375(3)
C24A H24A 0.9400
C25A C26A 1.384(2)
C25A H25A 0.9400
C26A H26A 0.9400
N1B B1B 1.419(2)
N1B C21B 1.4422(18)
N1B C11B 1.4433(19)
B1B C1B 1.558(2)
B1B C3B 1.559(2)
C1B C2B 1.321(2)
C1B H1B 0.9400
C2B H2B1 0.9400
C2B H2B2 0.9400
C3B C4B 1.323(2)
C3B H3B 0.9400
C4B H4B1 0.9400
C4B H4B2 0.9400
C11B C16B 1.382(2)
C11B C12B 1.386(2)
C12B C13B 1.381(2)
C12B H12B 0.9400
C13B C14B 1.378(2)
C13B H13B 0.9400
C14B C15B 1.375(2)
C14B H14B 0.9400
C15B C16B 1.384(2)
C15B H15B 0.9400
C16B H16B 0.9400
C21B C26B 1.380(2)
C21B C22B 1.387(2)
C22B C23B 1.381(2)
C22B H22B 0.9400
C23B C24B 1.375(2)
C23B H23B 0.9400
C24B C25B 1.378(2)
C24B H24B 0.9400
C25B C26B 1.385(2)
C25B H25B 0.9400
C26B H26B 0.9400

loop_
_geom_torsion_atom_site_label_1
_geom_torsion_atom_site_label_2
_geom_torsion_atom_site_label_3
_geom_torsion_atom_site_label_4
_geom_torsion
C11A N1A B1A C1A -4.5(2)
C21A N1A B1A C1A 174.34(13)
C11A N1A B1A C3A 176.25(13)
C21A N1A B1A C3A -4.9(2)
N1A B1A C1A C2A 152.72(16)
C3A B1A C1A C2A -28.0(2)
N1A B1A C3A C4A 150.26(16)
C1A B1A C3A C4A -29.0(2)
B1A N1A C11A C16A -54.7(2)
C21A N1A C11A C16A 126.40(15)
B1A N1A C11A C12A 126.52(16)
C21A N1A C11A C12A -52.39(17)
C16A C11A C12A C13A 0.4(2)
N1A C11A C12A C13A 179.18(14)
C11A C12A C13A C14A -0.3(2)
C12A C13A C14A C15A 0.2(2)
C13A C14A C15A C16A -0.2(2)
C12A C11A C16A C15A -0.4(2)
N1A C11A C16A C15A -179.16(14)
C14A C15A C16A C11A 0.3(2)
B1A N1A C21A C26A -65.37(19)
C11A N1A C21A C26A 113.58(15)
B1A N1A C21A C22A 114.55(16)
C11A N1A C21A C22A -66.50(17)
C26A C21A C22A C23A 1.4(2)
N1A C21A C22A C23A -178.54(14)
C21A C22A C23A C24A 0.1(3)
C22A C23A C24A C25A -1.3(3)
C23A C24A C25A C26A 1.0(3)
C22A C21A C26A C25A -1.6(2)
N1A C21A C26A C25A 178.27(14)
C24A C25A C26A C21A 0.4(3)
C21B N1B B1B C1B -175.42(13)
C11B N1B B1B C1B 5.8(2)
C21B N1B B1B C3B 4.6(2)
C11B N1B B1B C3B -174.18(13)
N1B B1B C1B C2B -147.63(17)
C3B B1B C1B C2B 32.4(2)
N1B B1B C3B C4B -155.66(16)
C1B B1B C3B C4B 24.3(2)
B1B N1B C11B C16B 63.89(19)
C21B N1B C11B C16B -115.00(15)
B1B N1B C11B C12B -116.57(16)
C21B N1B C11B C12B 64.55(17)
C16B C11B C12B C13B -0.9(2)
N1B C11B C12B C13B 179.55(13)
C11B C12B C13B C14B 0.1(2)
C12B C13B C14B C15B 0.8(2)
C13B C14B C15B C16B -0.9(2)
C12B C11B C16B C15B 0.8(2)
N1B C11B C16B C15B -179.62(14)
C14B C15B C16B C11B 0.1(2)
B1B N1B C21B C26B 58.6(2)
C11B N1B C21B C26B -122.49(15)
B1B N1B C21B C22B -122.58(16)
C11B N1B C21B C22B 56.28(18)
C26B C21B C22B C23B -0.5(2)
N1B C21B C22B C23B -179.26(14)
C21B C22B C23B C24B 0.1(2)
C22B C23B C24B C25B 0.0(2)
C23B C24B C25B C26B 0.2(3)
C22B C21B C26B C25B 0.7(2)
N1B C21B C26B C25B 179.44(14)
C24B C25B C26B C21B -0.5(3)
